data_7049511
loop_
_publ_author_name
'Ahmed, Zubair'
'Iftikhar, Khalid'

_publ_section_title
;
 Red, orange-red and near-infrared light emitting ternary lanthanide tris
 \b-diketonate complexes with distorted C<sub>4v</sub> geometrical
 structures.
;
_journal_issue 15
_journal_name_full 'Dalton transactions (Cambridge, England : 2003)'
_journal_page_first 4973
_journal_page_last 4986
_journal_paper_doi 10.1039/c9dt00198k
_journal_volume 48
_journal_year 2019
_chemical_formula_moiety 'C36 H21 F18 N6 O6 Sm'
_chemical_formula_sum 'C36 H21 F18 N6 O6 Sm'
_chemical_formula_weight 1125.94
_space_group_IT_number 14
_space_group_name_Hall '-P 2yn'
_space_group_name_H-M_alt 'P 1 21/n 1'
_symmetry_cell_setting monoclinic
_symmetry_space_group_name_Hall '-P 2yn'
_symmetry_space_group_name_H-M 'P 1 21/n 1'
_atom_sites_solution_hydrogens geom
_atom_sites_solution_primary direct
_atom_sites_solution_secondary difmap
_audit_creation_method SHELXL-97
_audit_update_record
;
2019-01-11 deposited with the CCDC.    2019-03-05 downloaded from the CCDC.
;
_cell_angle_alpha 90.000(5)
_cell_angle_beta 103.081(5)
_cell_angle_gamma 90.000(5)
_cell_formula_units_Z 4
_cell_length_a 12.014(5)
_cell_length_b 19.003(5)
_cell_length_c 19.429(5)
_cell_measurement_reflns_used 6328
_cell_measurement_temperature 298(2)
_cell_measurement_theta_max 25.0
_cell_measurement_theta_min 1.6
_cell_volume 4321(2)
_computing_structure_refinement 'SHELXL-97 (Sheldrick, 1997)'
_computing_structure_solution 'SHELXS-97 (Sheldrick, 1990)'
_diffrn_ambient_temperature 298(2)
_diffrn_measured_fraction_theta_full 1.000
_diffrn_measured_fraction_theta_max 1.000
_diffrn_measurement_device_type 'Bruker D8 Venture'
_diffrn_radiation_monochromator graphite
_diffrn_radiation_source 'fine-focus sealed tube'
_diffrn_radiation_type MoK\a
_diffrn_radiation_wavelength 0.71073
_diffrn_reflns_av_R_equivalents 0.0260
_diffrn_reflns_av_sigmaI/netI 0.0162
_diffrn_reflns_limit_h_max 14
_diffrn_reflns_limit_h_min -14
_diffrn_reflns_limit_k_max 22
_diffrn_reflns_limit_k_min -22
_diffrn_reflns_limit_l_max 22
_diffrn_reflns_limit_l_min -23
_diffrn_reflns_number 53237
_diffrn_reflns_theta_full 25.00
_diffrn_reflns_theta_max 25.00
_diffrn_reflns_theta_min 1.52
_exptl_absorpt_coefficient_mu 1.487
_exptl_absorpt_correction_T_max 0.8417
_exptl_absorpt_correction_T_min 0.7968
_exptl_absorpt_correction_type multi-scan
_exptl_absorpt_process_details sadabs
_exptl_crystal_density_diffrn 1.731
_exptl_crystal_density_method 'not measured'
_exptl_crystal_description block
_exptl_crystal_F_000 2204
_exptl_crystal_size_max 0.16
_exptl_crystal_size_mid 0.13
_exptl_crystal_size_min 0.12
_refine_diff_density_max 1.174
_refine_diff_density_min -0.925
_refine_diff_density_rms 0.097
_refine_ls_extinction_method none
_refine_ls_goodness_of_fit_ref 1.110
_refine_ls_hydrogen_treatment constr
_refine_ls_matrix_type full
_refine_ls_number_parameters 606
_refine_ls_number_reflns 7615
_refine_ls_number_restraints 78
_refine_ls_restrained_S_all 1.175
_refine_ls_R_factor_all 0.0555
_refine_ls_R_factor_gt 0.0435
_refine_ls_shift/su_max 0.003
_refine_ls_shift/su_mean 0.000
_refine_ls_structure_factor_coef Fsqd
_refine_ls_weighting_details 'calc w=1/[\s^2^(Fo^2^)+(0.0832P)^2^+4.6766P] where P=(Fo^2^+2Fc^2^)/3'
_refine_ls_weighting_scheme calc
_refine_ls_wR_factor_gt 0.1263
_refine_ls_wR_factor_ref 0.1390
_reflns_number_gt 6328
_reflns_number_total 7615
_reflns_threshold_expression >2sigma(I)
_cod_data_source_file c9dt00198k2.cif
_cod_data_source_block shelxl_CCDC1
_cod_depositor_comments 'Adding full bibliography for 7049510--7049512.cif.'
_cod_original_sg_symbol_H-M 'P 21/n'
_cod_database_code 7049511

loop_
_symmetry_equiv_pos_as_xyz
'x, y, z'
'-x+1/2, y+1/2, -z+1/2'
'-x, -y, -z'
'x-1/2, -y-1/2, z-1/2'

loop_
_atom_site_label
_atom_site_type_symbol
_atom_site_fract_x
_atom_site_fract_y
_atom_site_fract_z
_atom_site_U_iso_or_equiv
_atom_site_adp_type
_atom_site_occupancy
_atom_site_symmetry_multiplicity
_atom_site_calc_flag
_atom_site_refinement_flags
_atom_site_disorder_assembly
_atom_site_disorder_group
C1 C 0.2162(5) 0.2071(3) 0.1532(3) 0.0648(14) Uani 1 1 d . . .
H1 H 0.2591 0.2343 0.1288 0.078 Uiso 1 1 calc R . .
C18 C 0.5323(10) -0.1579(4) 0.3071(5) 0.115(3) Uani 1 1 d . . .
H18 H 0.5192 -0.2057 0.3120 0.138 Uiso 1 1 calc R . .
C35 C 0.3345(5) 0.1318(3) 0.4300(3) 0.0593(12) Uani 1 1 d . . .
C23 C 0.6703(5) 0.3271(3) 0.3754(3) 0.0716(15) Uani 1 1 d D B .
C33 C 0.5393(5) 0.1377(3) 0.4636(3) 0.0620(13) Uani 1 1 d . . .
C8 C 0.2702(5) 0.4189(3) 0.3687(3) 0.0613(12) Uani 1 1 d . . .
C25 C 0.7442(5) 0.2202(3) 0.3375(4) 0.0763(17) Uani 1 1 d D . .
C17 C 0.4476(7) -0.1122(4) 0.3065(3) 0.088(2) Uani 1 1 d . . .
H17 H 0.3758 -0.1280 0.3098 0.105 Uiso 1 1 calc R . .
C2 C 0.1091(5) 0.1810(3) 0.1234(3) 0.0644(13) Uani 1 1 d . . .
C7 C 0.0763(5) 0.1431(3) 0.1763(3) 0.0634(13) Uani 1 1 d . . .
C32 C 0.6517(6) 0.1124(4) 0.5111(3) 0.0811(17) Uani 1 1 d . . .
C36 C 0.2236(6) 0.1144(3) 0.4513(4) 0.0786(17) Uani 1 1 d . . .
C15 C 0.4073(5) 0.0233(3) 0.2994(3) 0.0663(13) Uani 1 1 d . . .
H15 H 0.3316 0.0255 0.3033 0.080 Uiso 1 1 calc R . .
C28 C 0.5189(5) 0.2246(3) 0.1416(3) 0.0660(14) Uani 1 1 d D A .
C13 C 0.1801(5) 0.3750(3) 0.3727(3) 0.0619(12) Uani 1 1 d . . .
C30 C 0.4633(5) 0.3389(3) 0.1769(3) 0.0689(14) Uani 1 1 d . A .
C14 C 0.2179(5) 0.3073(3) 0.3589(3) 0.0666(13) Uani 1 1 d . . .
H14 H 0.1752 0.2665 0.3584 0.080 Uiso 1 1 calc R . .
C31 C 0.4566(7) 0.4184(4) 0.1656(4) 0.091(2) Uani 1 1 d . . .
C16 C 0.4688(5) -0.0388(3) 0.3007(3) 0.0654(14) Uani 1 1 d . . .
C34 C 0.4370(5) 0.1152(3) 0.4763(3) 0.0703(14) Uani 1 1 d . . .
H34 H 0.4365 0.0886 0.5164 0.084 Uiso 1 1 calc R . .
C21 C 0.5756(5) -0.0177(3) 0.2933(3) 0.0744(15) Uani 1 1 d . . .
C27 C 0.5686(6) 0.1834(4) 0.0891(4) 0.099(2) Uani 1 1 d D . .
C24 C 0.7600(5) 0.2843(4) 0.3723(5) 0.091(2) Uani 1 1 d . . .
H24 H 0.8336 0.2985 0.3941 0.110 Uiso 1 1 calc R . .
C29 C 0.5156(6) 0.2970(3) 0.1350(4) 0.0813(18) Uani 1 1 d . . .
H29 H 0.5492 0.3182 0.1017 0.098 Uiso 1 1 calc R A .
C12 C 0.0804(6) 0.4035(4) 0.3878(4) 0.0886(19) Uani 1 1 d . . .
H12 H 0.0195 0.3749 0.3919 0.106 Uiso 1 1 calc R . .
C11 C 0.0757(7) 0.4738(4) 0.3961(4) 0.093(2) Uani 1 1 d . . .
H11 H 0.0098 0.4938 0.4049 0.111 Uiso 1 1 calc R . .
C9 C 0.2654(6) 0.4915(3) 0.3786(4) 0.0826(17) Uani 1 1 d . . .
H9 H 0.3266 0.5207 0.3763 0.099 Uiso 1 1 calc R . .
C6 C -0.0267(6) 0.1085(4) 0.1652(4) 0.089(2) Uani 1 1 d . . .
H6 H -0.0480 0.0833 0.2012 0.107 Uiso 1 1 calc R . .
C19 C 0.6404(10) -0.1351(4) 0.3006(6) 0.127(3) Uani 1 1 d . . .
H19 H 0.6974 -0.1684 0.3017 0.152 Uiso 1 1 calc R . .
C10 C 0.1678(7) 0.5172(3) 0.3917(4) 0.0889(19) Uani 1 1 d . . .
H10 H 0.1614 0.5654 0.3980 0.107 Uiso 1 1 calc R . .
C3 C 0.0348(7) 0.1850(4) 0.0561(4) 0.096(2) Uani 1 1 d . . .
H3 H 0.0549 0.2100 0.0196 0.115 Uiso 1 1 calc R . .
C5 C -0.0960(6) 0.1124(4) 0.0997(6) 0.106(3) Uani 1 1 d . . .
H5 H -0.1652 0.0884 0.0904 0.128 Uiso 1 1 calc R . .
C4 C -0.0661(7) 0.1515(5) 0.0465(5) 0.113(3) Uani 1 1 d . . .
H4 H -0.1172 0.1546 0.0028 0.135 Uiso 1 1 calc R . .
C20 C 0.6657(8) -0.0641(4) 0.2924(6) 0.117(3) Uani 1 1 d . . .
H20 H 0.7368 -0.0490 0.2869 0.141 Uiso 1 1 calc R . .
N1 N 0.3205(4) 0.3093(2) 0.3468(3) 0.0676(11) Uani 1 1 d . . .
N2 N 0.4700(4) 0.0789(3) 0.2920(2) 0.0671(11) Uani 1 1 d . . .
N3 N 0.2510(4) 0.1889(2) 0.2203(2) 0.0653(11) Uani 1 1 d . . .
N4 N 0.3532(4) 0.3774(2) 0.3535(3) 0.0721(12) Uani 1 1 d . . .
H4A H 0.4185 0.3926 0.3487 0.087 Uiso 1 1 calc R . .
N5 N 0.1672(4) 0.1502(2) 0.2345(2) 0.0683(11) Uani 1 1 d . . .
H5A H 0.1689 0.1316 0.2750 0.082 Uiso 1 1 calc R . .
N6 N 0.5723(4) 0.0536(3) 0.2887(3) 0.0789(14) Uani 1 1 d . . .
H6A H 0.6292 0.0793 0.2843 0.095 Uiso 1 1 calc R . .
O1 O 0.3221(3) 0.16086(18) 0.37131(19) 0.0606(8) Uani 1 1 d . . .
O2 O 0.5533(3) 0.1794(2) 0.41676(19) 0.0674(9) Uani 1 1 d . . .
O3 O 0.6527(3) 0.1941(2) 0.3038(2) 0.0701(10) Uani 1 1 d . . .
O4 O 0.5664(3) 0.3154(2) 0.3543(2) 0.0701(10) Uani 1 1 d . . .
O5 O 0.4843(3) 0.1884(2) 0.1853(2) 0.0679(9) Uani 1 1 d . . .
O6 O 0.4192(4) 0.3181(2) 0.2252(2) 0.0740(10) Uani 1 1 d . . .
F1 F 0.1466(5) 0.0880(3) 0.3963(3) 0.142(2) Uani 1 1 d . . .
F2 F 0.1755(4) 0.1694(3) 0.4691(3) 0.1321(18) Uani 1 1 d . . .
F3 F 0.2320(5) 0.0679(3) 0.5015(4) 0.156(3) Uani 1 1 d . . .
F4 F 0.7189(4) 0.0868(3) 0.4736(3) 0.141(2) Uani 1 1 d . . .
F5 F 0.7047(5) 0.1615(3) 0.5497(3) 0.156(2) Uani 1 1 d . . .
F6 F 0.6371(4) 0.0598(3) 0.5543(2) 0.1173(15) Uani 1 1 d . . .
F7 F 0.5291(6) 0.4497(3) 0.2125(4) 0.190(3) Uani 1 1 d . . .
F8 F 0.3602(5) 0.4439(2) 0.1681(4) 0.160(3) Uani 1 1 d . . .
F9 F 0.4768(9) 0.4382(3) 0.1067(4) 0.214(4) Uani 1 1 d . . .
Sm1 Sm 0.44799(2) 0.215561(12) 0.302393(13) 0.05110(13) Uani 1 1 d . A .
F11 F 0.8325(5) 0.1139(3) 0.3198(5) 0.187(4) Uani 1 1 d . . .
F10 F 0.9176(9) 0.2037(4) 0.3060(8) 0.261(7) Uani 1 1 d . . .
C26 C 0.8494(5) 0.1774(5) 0.3358(7) 0.127(3) Uani 1 1 d D . .
F12 F 0.9153(8) 0.1714(8) 0.4013(7) 0.301(7) Uani 1 1 d . . .
F16 F 0.6481(7) 0.2134(3) 0.0695(5) 0.170(3) Uani 1 1 d U A .
F18 F 0.6101(7) 0.1230(3) 0.1126(4) 0.181(3) Uani 1 1 d . A .
F17 F 0.4814(7) 0.1530(5) 0.0406(4) 0.157(3) Uani 0.718(10) 1 d PDU A 1
F17A F 0.531(2) 0.2105(10) 0.0226(6) 0.157(3) Uani 0.282(10) 1 d PDU A 2
F13 F 0.7998(7) 0.4105(5) 0.4442(5) 0.139(2) Uani 0.589(5) 1 d PD B 1
F14 F 0.6884(8) 0.4484(4) 0.3542(5) 0.139(2) Uani 0.589(5) 1 d PD B 1
F15 F 0.6262(8) 0.4229(5) 0.4448(5) 0.139(2) Uani 0.589(5) 1 d PD B 1
F13A F 0.6089(9) 0.4441(5) 0.3909(7) 0.139(2) Uani 0.411(5) 1 d PD B 2
F14A F 0.7231(10) 0.3925(6) 0.4767(5) 0.139(2) Uani 0.411(5) 1 d PD B 2
F15A F 0.7811(9) 0.4323(6) 0.3884(7) 0.139(2) Uani 0.411(5) 1 d PD B 2
C22 C 0.6969(6) 0.3990(3) 0.4077(4) 0.111(3) Uani 1 1 d D . .

loop_
_atom_site_aniso_label
_atom_site_aniso_U_11
_atom_site_aniso_U_22
_atom_site_aniso_U_33
_atom_site_aniso_U_23
_atom_site_aniso_U_13
_atom_site_aniso_U_12
C1 0.056(3) 0.071(3) 0.062(3) 0.006(3) 0.002(2) -0.004(2)
C18 0.171(9) 0.057(4) 0.119(6) -0.004(4) 0.040(6) 0.005(5)
C35 0.073(3) 0.048(3) 0.061(3) 0.000(2) 0.024(3) 0.005(2)
C23 0.058(3) 0.073(4) 0.081(4) -0.013(3) 0.009(3) -0.013(3)
C33 0.078(3) 0.061(3) 0.045(3) 0.000(2) 0.009(2) 0.008(3)
C8 0.067(3) 0.056(3) 0.063(3) 0.000(2) 0.018(2) 0.004(2)
C25 0.057(3) 0.081(4) 0.094(5) -0.005(3) 0.024(3) -0.006(3)
C17 0.127(6) 0.056(4) 0.087(5) -0.006(3) 0.038(4) -0.012(3)
C2 0.067(3) 0.062(3) 0.060(3) -0.003(3) 0.005(2) 0.007(3)
C7 0.060(3) 0.057(3) 0.072(3) -0.014(3) 0.011(3) 0.011(2)
C32 0.089(4) 0.087(4) 0.064(3) 0.010(3) 0.011(3) 0.014(4)
C36 0.087(4) 0.066(4) 0.093(4) 0.003(3) 0.042(4) 0.004(3)
C15 0.068(3) 0.064(3) 0.071(3) -0.006(3) 0.023(3) -0.005(3)
C28 0.057(3) 0.078(4) 0.063(3) 0.003(3) 0.015(3) -0.006(3)
C13 0.062(3) 0.055(3) 0.067(3) 0.006(2) 0.011(2) 0.005(2)
C30 0.072(3) 0.060(3) 0.068(3) 0.009(3) 0.003(3) -0.008(3)
C14 0.057(3) 0.053(3) 0.090(4) 0.007(3) 0.018(3) -0.002(2)
C31 0.091(5) 0.068(4) 0.109(5) 0.013(4) 0.014(4) -0.015(4)
C16 0.093(4) 0.052(3) 0.053(3) -0.004(2) 0.021(3) -0.007(3)
C34 0.087(4) 0.074(3) 0.053(3) 0.009(3) 0.020(3) 0.008(3)
C21 0.078(4) 0.059(3) 0.085(4) 0.000(3) 0.015(3) 0.006(3)
C27 0.115(6) 0.098(5) 0.100(5) 0.000(5) 0.059(5) -0.015(5)
C24 0.046(3) 0.096(5) 0.126(6) -0.021(4) 0.009(3) -0.009(3)
C29 0.090(4) 0.071(4) 0.090(4) 0.017(3) 0.035(4) -0.014(3)
C12 0.072(4) 0.082(4) 0.117(5) 0.000(4) 0.035(4) 0.006(3)
C11 0.092(5) 0.080(5) 0.115(5) -0.003(4) 0.042(4) 0.019(4)
C9 0.101(5) 0.058(3) 0.096(4) -0.009(3) 0.038(4) -0.007(3)
C6 0.067(4) 0.082(4) 0.121(6) -0.012(4) 0.027(4) -0.008(3)
C19 0.153(9) 0.074(5) 0.149(8) -0.001(5) 0.024(7) 0.037(5)
C10 0.116(6) 0.056(3) 0.098(5) -0.010(3) 0.031(4) 0.014(4)
C3 0.099(5) 0.102(5) 0.070(4) -0.003(4) -0.014(4) 0.000(4)
C5 0.061(4) 0.096(5) 0.149(8) -0.022(5) -0.004(5) -0.011(4)
C4 0.097(6) 0.118(6) 0.098(6) -0.021(5) -0.032(5) -0.003(5)
C20 0.098(5) 0.082(5) 0.176(9) -0.008(5) 0.040(6) 0.019(4)
N1 0.063(3) 0.052(2) 0.091(3) 0.000(2) 0.023(2) 0.001(2)
N2 0.071(3) 0.064(3) 0.068(3) -0.001(2) 0.021(2) -0.001(2)
N3 0.062(3) 0.063(3) 0.064(3) 0.002(2) 0.002(2) -0.002(2)
N4 0.067(3) 0.056(3) 0.100(4) -0.010(2) 0.033(3) -0.012(2)
N5 0.070(3) 0.072(3) 0.060(3) -0.001(2) 0.009(2) 0.000(2)
N6 0.069(3) 0.058(3) 0.114(4) 0.000(3) 0.029(3) -0.001(2)
O1 0.060(2) 0.060(2) 0.063(2) 0.0050(17) 0.0156(16) 0.0026(16)
O2 0.066(2) 0.070(2) 0.061(2) 0.0065(19) 0.0051(17) -0.0033(18)
O3 0.059(2) 0.070(2) 0.084(3) -0.007(2) 0.023(2) -0.0037(18)
O4 0.053(2) 0.064(2) 0.090(3) -0.008(2) 0.0100(18) -0.0024(17)
O5 0.081(3) 0.061(2) 0.064(2) 0.0079(18) 0.0231(19) -0.0007(19)
O6 0.094(3) 0.061(2) 0.068(2) 0.0077(19) 0.020(2) 0.008(2)
F1 0.115(4) 0.166(5) 0.159(5) -0.046(4) 0.063(4) -0.062(4)
F2 0.126(4) 0.103(3) 0.196(5) -0.021(3) 0.098(4) 0.013(3)
F3 0.129(4) 0.165(5) 0.201(6) 0.101(5) 0.095(4) 0.033(4)
F4 0.109(3) 0.200(6) 0.120(4) 0.050(4) 0.038(3) 0.076(4)
F5 0.131(4) 0.116(4) 0.167(5) -0.017(4) -0.077(4) 0.010(3)
F6 0.122(3) 0.127(4) 0.096(3) 0.048(3) 0.010(2) 0.025(3)
F7 0.191(6) 0.079(3) 0.249(8) -0.010(4) -0.060(6) -0.041(4)
F8 0.124(4) 0.075(3) 0.281(8) 0.051(4) 0.049(5) 0.017(3)
F9 0.406(13) 0.090(4) 0.193(7) 0.054(4) 0.163(8) 0.019(5)
Sm1 0.05025(18) 0.04843(18) 0.05219(19) 0.00179(10) 0.00652(12) 0.00048(9)
F11 0.091(3) 0.099(4) 0.377(12) -0.022(5) 0.068(5) 0.020(3)
F10 0.219(8) 0.162(6) 0.499(19) 0.082(8) 0.285(12) 0.062(5)
C26 0.045(4) 0.141(8) 0.197(10) -0.034(7) 0.031(5) -0.003(4)
F12 0.117(6) 0.380(16) 0.366(16) -0.093(14) -0.026(9) 0.126(8)
F16 0.169(5) 0.117(4) 0.279(8) -0.002(4) 0.166(6) -0.016(3)
F18 0.265(9) 0.101(4) 0.237(8) 0.007(4) 0.182(8) 0.035(5)
F17 0.190(7) 0.176(8) 0.123(5) -0.071(6) 0.073(5) -0.045(6)
F17A 0.190(7) 0.176(8) 0.123(5) -0.071(6) 0.073(5) -0.045(6)
F13 0.123(3) 0.112(3) 0.184(6) -0.060(4) 0.038(4) -0.035(3)
F14 0.123(3) 0.112(3) 0.184(6) -0.060(4) 0.038(4) -0.035(3)
F15 0.123(3) 0.112(3) 0.184(6) -0.060(4) 0.038(4) -0.035(3)
F13A 0.123(3) 0.112(3) 0.184(6) -0.060(4) 0.038(4) -0.035(3)
F14A 0.123(3) 0.112(3) 0.184(6) -0.060(4) 0.038(4) -0.035(3)
F15A 0.123(3) 0.112(3) 0.184(6) -0.060(4) 0.038(4) -0.035(3)
C22 0.084(5) 0.116(6) 0.127(7) -0.034(5) 0.009(5) -0.030(5)

loop_
_atom_type_symbol
_atom_type_description
_atom_type_scat_dispersion_real
_atom_type_scat_dispersion_imag
_atom_type_scat_source
C C 0.0033 0.0016 'International Tables Vol C Tables 4.2.6.8 and 6.1.1.4'
H H 0.0000 0.0000 'International Tables Vol C Tables 4.2.6.8 and 6.1.1.4'
N N 0.0061 0.0033 'International Tables Vol C Tables 4.2.6.8 and 6.1.1.4'
O O 0.0106 0.0060 'International Tables Vol C Tables 4.2.6.8 and 6.1.1.4'
F F 0.0171 0.0103 'International Tables Vol C Tables 4.2.6.8 and 6.1.1.4'
Sm Sm -0.1638 3.4418 'International Tables Vol C Tables 4.2.6.8 and 6.1.1.4'

loop_
_geom_angle_atom_site_label_1
_geom_angle_atom_site_label_2
_geom_angle_atom_site_label_3
_geom_angle
N3 C1 C2 112.0(5)
N3 C1 H1 124.0
C2 C1 H1 124.0
C17 C18 C19 121.1(8)
C17 C18 H18 119.5
C19 C18 H18 119.5
O1 C35 C34 126.9(5)
O1 C35 C36 114.6(5)
C34 C35 C36 118.6(5)
O4 C23 C24 128.7(5)
O4 C23 C22 113.7(5)
C24 C23 C22 117.6(5)
O2 C33 C34 127.1(5)
O2 C33 C32 113.1(5)
C34 C33 C32 119.8(5)
N4 C8 C13 106.6(5)
N4 C8 C9 131.3(5)
C13 C8 C9 122.2(5)
O3 C25 C24 127.8(5)
O3 C25 C26 114.6(6)
C24 C25 C26 117.5(6)
C18 C17 C16 119.2(7)
C18 C17 H17 120.4
C16 C17 H17 120.4
C1 C2 C7 105.8(5)
C1 C2 C3 134.8(6)
C7 C2 C3 119.4(6)
C6 C7 C2 122.0(6)
C6 C7 N5 133.5(6)
C2 C7 N5 104.5(5)
F5 C32 F4 108.3(7)
F5 C32 F6 107.2(6)
F4 C32 F6 104.9(6)
F5 C32 C33 112.3(6)
F4 C32 C33 110.9(5)
F6 C32 C33 112.9(6)
F2 C36 F3 108.4(6)
F2 C36 F1 104.4(6)
F3 C36 F1 105.4(6)
F2 C36 C35 111.9(5)
F3 C36 C35 115.3(6)
F1 C36 C35 110.6(5)
N2 C15 C16 111.4(5)
N2 C15 H15 124.3
C16 C15 H15 124.3
O5 C28 C29 127.5(5)
O5 C28 C27 115.0(5)
C29 C28 C27 117.5(6)
C8 C13 C12 119.6(5)
C8 C13 C14 104.5(5)
C12 C13 C14 136.0(6)
O6 C30 C29 126.1(5)
O6 C30 C31 113.9(6)
C29 C30 C31 120.0(6)
N1 C14 C13 111.5(5)
N1 C14 H14 124.3
C13 C14 H14 124.3
F7 C31 F8 106.2(8)
F7 C31 F9 105.6(8)
F8 C31 F9 106.3(8)
F7 C31 C30 111.0(6)
F8 C31 C30 113.1(6)
F9 C31 C30 113.9(7)
C21 C16 C15 104.7(5)
C21 C16 C17 118.5(6)
C15 C16 C17 136.7(6)
C33 C34 C35 120.7(5)
C33 C34 H34 119.6
C35 C34 H34 119.6
N6 C21 C16 106.4(5)
N6 C21 C20 129.7(7)
C16 C21 C20 123.8(6)
F16 C27 F18 104.7(7)
F16 C27 F17 120.3(8)
F18 C27 F17 92.5(7)
F16 C27 F17A 69.8(12)
F18 C27 F17A 133.4(10)
F17 C27 F17A 57.9(10)
F16 C27 C28 114.6(6)
F18 C27 C28 113.6(6)
F17 C27 C28 109.0(5)
F17A C27 C28 110.0(10)
C23 C24 C25 121.6(6)
C23 C24 H24 119.2
C25 C24 H24 119.2
C28 C29 C30 121.7(5)
C28 C29 H29 119.2
C30 C29 H29 119.2
C11 C12 C13 117.9(6)
C11 C12 H12 121.1
C13 C12 H12 121.1
C12 C11 C10 121.6(6)
C12 C11 H11 119.2
C10 C11 H11 119.2
C10 C9 C8 116.6(6)
C10 C9 H9 121.7
C8 C9 H9 121.7
C5 C6 C7 117.5(7)
C5 C6 H6 121.3
C7 C6 H6 121.3
C20 C19 C18 122.6(8)
C20 C19 H19 118.7
C18 C19 H19 118.7
C9 C10 C11 122.2(6)
C9 C10 H10 118.9
C11 C10 H10 118.9
C4 C3 C2 117.8(8)
C4 C3 H3 121.1
C2 C3 H3 121.1
C6 C5 C4 121.5(7)
C6 C5 H5 119.3
C4 C5 H5 119.3
C3 C4 C5 121.8(7)
C3 C4 H4 119.1
C5 C4 H4 119.1
C19 C20 C21 114.7(8)
C19 C20 H20 122.7
C21 C20 H20 122.7
C14 N1 N4 106.0(4)
C14 N1 Sm1 133.3(4)
N4 N1 Sm1 120.3(3)
C15 N2 N6 105.7(5)
C15 N2 Sm1 135.4(4)
N6 N2 Sm1 118.1(3)
C1 N3 N5 105.4(4)
C1 N3 Sm1 126.7(4)
N5 N3 Sm1 127.8(3)
N1 N4 C8 111.5(4)
N1 N4 H4A 124.3
C8 N4 H4A 124.3
N3 N5 C7 112.3(5)
N3 N5 H5A 123.9
C7 N5 H5A 123.9
N2 N6 C21 111.7(5)
N2 N6 H6A 124.2
C21 N6 H6A 124.2
C35 O1 Sm1 136.3(3)
C33 O2 Sm1 136.8(3)
C25 O3 Sm1 133.8(4)
C23 O4 Sm1 136.1(4)
C28 O5 Sm1 132.5(4)
C30 O6 Sm1 133.9(4)
O2 Sm1 O6 140.57(14)
O2 Sm1 O4 72.82(13)
O6 Sm1 O4 67.77(14)
O2 Sm1 O1 68.62(13)
O6 Sm1 O1 130.75(13)
O4 Sm1 O1 118.27(13)
O2 Sm1 O5 128.98(13)
O6 Sm1 O5 68.24(13)
O4 Sm1 O5 109.55(13)
O1 Sm1 O5 132.17(13)
O2 Sm1 O3 68.21(13)
O6 Sm1 O3 98.09(14)
O4 Sm1 O3 69.02(13)
O1 Sm1 O3 130.63(13)
O5 Sm1 O3 66.12(13)
O2 Sm1 N3 137.16(14)
O6 Sm1 N3 78.13(15)
O4 Sm1 N3 140.43(14)
O1 Sm1 N3 70.39(14)
O5 Sm1 N3 73.64(15)
O3 Sm1 N3 137.66(14)
O2 Sm1 N1 96.62(15)
O6 Sm1 N1 69.30(14)
O4 Sm1 N1 70.46(14)
O1 Sm1 N1 68.38(13)
O5 Sm1 N1 133.21(14)
O3 Sm1 N1 139.33(14)
N3 Sm1 N1 79.32(15)
O2 Sm1 N2 75.29(14)
O6 Sm1 N2 138.37(14)
O4 Sm1 N2 137.73(14)
O1 Sm1 N2 73.12(13)
O5 Sm1 N2 71.32(14)
O3 Sm1 N2 73.82(14)
N3 Sm1 N2 81.54(15)
N1 Sm1 N2 140.85(15)
F10 C26 F11 111.6(9)
F10 C26 F12 99.8(10)
F11 C26 F12 100.6(11)
F10 C26 C25 116.6(9)
F11 C26 C25 115.8(6)
F12 C26 C25 110.0(9)
C27 F16 F17A 59.1(7)
C27 F17A F16 51.2(6)
F13 C22 F14A 58.6(6)
F13 C22 F15 107.2(7)
F14A C22 F15 60.4(6)
F13 C22 F15A 51.4(5)
F14A C22 F15A 108.3(7)
F15 C22 F15A 128.6(8)
F13 C22 F13A 128.7(7)
F14A C22 F13A 107.5(7)
F15 C22 F13A 48.8(5)
F15A C22 F13A 103.8(7)
F13 C22 F14 101.3(6)
F14A C22 F14 142.1(7)
F15 C22 F14 103.3(7)
F15A C22 F14 52.6(5)
F13A C22 F14 57.7(6)
F13 C22 C23 117.8(6)
F14A C22 C23 108.6(7)
F15 C22 C23 116.0(6)
F15A C22 C23 114.9(7)
F13A C22 C23 113.4(7)
F14 C22 C23 109.3(6)

loop_
_geom_bond_atom_site_label_1
_geom_bond_atom_site_label_2
_geom_bond_distance
C1 N3 1.322(7)
C1 C2 1.379(8)
C1 H1 0.9300
C18 C17 1.336(12)
C18 C19 1.402(14)
C18 H18 0.9300
C35 O1 1.245(6)
C35 C34 1.387(8)
C35 C36 1.519(8)
C23 O4 1.243(6)
C23 C24 1.362(9)
C23 C22 1.508(3)
C33 O2 1.247(6)
C33 C34 1.375(8)
C33 C32 1.530(8)
C8 N4 1.355(7)
C8 C13 1.383(8)
C8 C9 1.396(8)
C25 O3 1.249(7)
C25 C24 1.385(9)
C25 C26 1.510(3)
C17 C16 1.427(9)
C17 H17 0.9300
C2 C7 1.383(8)
C2 C3 1.408(8)
C7 C6 1.375(9)
C7 N5 1.389(7)
C32 F5 1.274(8)
C32 F4 1.298(8)
C32 F6 1.342(8)
C36 F2 1.279(7)
C36 F3 1.302(8)
C36 F1 1.343(9)
C15 N2 1.325(8)
C15 C16 1.389(8)
C15 H15 0.9300
C28 O5 1.236(6)
C28 C29 1.383(8)
C28 C27 1.511(3)
C13 C12 1.405(8)
C13 C14 1.409(8)
C30 O6 1.242(7)
C30 C29 1.385(9)
C30 C31 1.526(9)
C14 N1 1.307(7)
C14 H14 0.9300
C31 F7 1.259(9)
C31 F8 1.268(9)
C31 F9 1.280(9)
C16 C21 1.382(9)
C34 H34 0.9300
C21 N6 1.357(7)
C21 C20 1.400(10)
C27 F16 1.244(8)
C27 F18 1.293(10)
C27 F17 1.369(3)
C27 F17A 1.370(3)
C24 H24 0.9300
C29 H29 0.9300
C12 C11 1.347(10)
C12 H12 0.9300
C11 C10 1.398(10)
C11 H11 0.9300
C9 C10 1.347(9)
C9 H9 0.9300
C6 C5 1.355(11)
C6 H6 0.9300
C19 C20 1.400(13)
C19 H19 0.9300
C10 H10 0.9300
C3 C4 1.344(12)
C3 H3 0.9300
C5 C4 1.385(12)
C5 H5 0.9300
C4 H4 0.9300
C20 H20 0.9300
N1 N4 1.351(6)
N1 Sm1 2.619(5)
N2 N6 1.334(7)
N2 Sm1 2.623(5)
N3 N5 1.325(6)
N3 Sm1 2.587(4)
N4 H4A 0.8600
N5 H5A 0.8600
N6 H6A 0.8600
O1 Sm1 2.465(3)
O2 Sm1 2.396(4)
O3 Sm1 2.487(4)
O4 Sm1 2.448(4)
O5 Sm1 2.465(4)
O6 Sm1 2.436(4)
F11 C26 1.250(10)
F10 C26 1.213(12)
C26 F12 1.342(15)
F16 F17A 1.50(2)
F13 C22 1.297(9)
F14 C22 1.387(10)
F15 C22 1.315(9)
F13A C22 1.343(10)
F14A C22 1.312(11)
F15A C22 1.316(10)

loop_
_geom_torsion_atom_site_label_1
_geom_torsion_atom_site_label_2
_geom_torsion_atom_site_label_3
_geom_torsion_atom_site_label_4
_geom_torsion
C19 C18 C17 C16 -1.5(13)
N3 C1 C2 C7 -0.8(7)
N3 C1 C2 C3 179.6(7)
C1 C2 C7 C6 -179.1(6)
C3 C2 C7 C6 0.6(9)
C1 C2 C7 N5 0.6(6)
C3 C2 C7 N5 -179.7(6)
O2 C33 C32 F5 68.2(7)
C34 C33 C32 F5 -110.5(7)
O2 C33 C32 F4 -53.1(8)
C34 C33 C32 F4 128.2(6)
O2 C33 C32 F6 -170.5(5)
C34 C33 C32 F6 10.8(8)
O1 C35 C36 F2 -73.6(7)
C34 C35 C36 F2 105.7(7)
O1 C35 C36 F3 161.9(6)
C34 C35 C36 F3 -18.8(9)
O1 C35 C36 F1 42.4(7)
C34 C35 C36 F1 -138.3(6)
N4 C8 C13 C12 -179.8(6)
C9 C8 C13 C12 -0.5(9)
N4 C8 C13 C14 -0.1(6)
C9 C8 C13 C14 179.2(6)
C8 C13 C14 N1 -0.6(7)
C12 C13 C14 N1 179.1(7)
O6 C30 C31 F7 76.5(9)
C29 C30 C31 F7 -103.3(9)
O6 C30 C31 F8 -42.8(9)
C29 C30 C31 F8 137.4(8)
O6 C30 C31 F9 -164.4(8)
C29 C30 C31 F9 15.8(11)
N2 C15 C16 C21 -0.1(6)
N2 C15 C16 C17 -179.2(6)
C18 C17 C16 C21 2.3(9)
C18 C17 C16 C15 -178.6(7)
O2 C33 C34 C35 8.0(9)
C32 C33 C34 C35 -173.6(5)
O1 C35 C34 C33 7.5(9)
C36 C35 C34 C33 -171.8(5)
C15 C16 C21 N6 0.5(7)
C17 C16 C21 N6 179.8(5)
C15 C16 C21 C20 179.4(7)
C17 C16 C21 C20 -1.2(10)
O5 C28 C27 F16 -147.0(8)
C29 C28 C27 F16 33.9(10)
O5 C28 C27 F18 -26.6(9)
C29 C28 C27 F18 154.3(7)
O5 C28 C27 F17 75.0(9)
C29 C28 C27 F17 -104.1(8)
O5 C28 C27 F17A 136.8(13)
C29 C28 C27 F17A -42.3(14)
O4 C23 C24 C25 5.6(13)
C22 C23 C24 C25 -173.6(7)
O3 C25 C24 C23 2.4(13)
C26 C25 C24 C23 178.8(8)
O5 C28 C29 C30 -4.3(11)
C27 C28 C29 C30 174.7(6)
O6 C30 C29 C28 3.0(11)
C31 C30 C29 C28 -177.1(6)
C8 C13 C12 C11 1.6(10)
C14 C13 C12 C11 -178.0(7)
C13 C12 C11 C10 -1.6(12)
N4 C8 C9 C10 178.5(6)
C13 C8 C9 C10 -0.6(10)
C2 C7 C6 C5 0.2(10)
N5 C7 C6 C5 -179.4(6)
C17 C18 C19 C20 -0.6(16)
C8 C9 C10 C11 0.7(11)
C12 C11 C10 C9 0.4(12)
C1 C2 C3 C4 179.8(7)
C7 C2 C3 C4 0.2(10)
C7 C6 C5 C4 -1.8(12)
C2 C3 C4 C5 -1.8(13)
C6 C5 C4 C3 2.7(14)
C18 C19 C20 C21 1.7(15)
N6 C21 C20 C19 178.0(8)
C16 C21 C20 C19 -0.7(13)
C13 C14 N1 N4 1.0(7)
C13 C14 N1 Sm1 -171.4(4)
C16 C15 N2 N6 -0.3(6)
C16 C15 N2 Sm1 -168.9(4)
C2 C1 N3 N5 0.7(6)
C2 C1 N3 Sm1 176.2(4)
C14 N1 N4 C8 -1.0(7)
Sm1 N1 N4 C8 172.5(4)
C13 C8 N4 N1 0.7(7)
C9 C8 N4 N1 -178.5(6)
C1 N3 N5 C7 -0.3(6)
Sm1 N3 N5 C7 -175.8(3)
C6 C7 N5 N3 179.4(6)
C2 C7 N5 N3 -0.2(6)
C15 N2 N6 C21 0.6(7)
Sm1 N2 N6 C21 171.5(4)
C16 C21 N6 N2 -0.7(7)
C20 C21 N6 N2 -179.6(8)
C34 C35 O1 Sm1 -6.3(8)
C36 C35 O1 Sm1 173.0(4)
C34 C33 O2 Sm1 -26.2(9)
C32 C33 O2 Sm1 155.3(4)
C24 C25 O3 Sm1 -19.6(11)
C26 C25 O3 Sm1 163.9(6)
C24 C23 O4 Sm1 4.3(11)
C22 C23 O4 Sm1 -176.4(4)
C29 C28 O5 Sm1 -21.8(9)
C27 C28 O5 Sm1 159.2(4)
C29 C30 O6 Sm1 25.2(9)
C31 C30 O6 Sm1 -154.7(4)
C33 O2 Sm1 O6 148.6(5)
C33 O2 Sm1 O4 150.5(5)
C33 O2 Sm1 O1 19.7(5)
C33 O2 Sm1 O5 -107.9(5)
C33 O2 Sm1 O3 -135.8(5)
C33 O2 Sm1 N3 1.9(6)
C33 O2 Sm1 N1 83.3(5)
C33 O2 Sm1 N2 -57.6(5)
C30 O6 Sm1 O2 93.7(5)
C30 O6 Sm1 O4 91.8(5)
C30 O6 Sm1 O1 -159.4(5)
C30 O6 Sm1 O5 -31.8(5)
C30 O6 Sm1 O3 28.4(5)
C30 O6 Sm1 N3 -108.7(5)
C30 O6 Sm1 N1 168.3(6)
C30 O6 Sm1 N2 -46.3(6)
C23 O4 Sm1 O2 60.8(6)
C23 O4 Sm1 O6 -120.5(6)
C23 O4 Sm1 O1 114.0(6)
C23 O4 Sm1 O5 -65.2(6)
C23 O4 Sm1 O3 -11.8(5)
C23 O4 Sm1 N3 -153.0(5)
C23 O4 Sm1 N1 164.6(6)
C23 O4 Sm1 N2 18.2(7)
C35 O1 Sm1 O2 -3.7(4)
C35 O1 Sm1 O6 -142.9(4)
C35 O1 Sm1 O4 -58.9(5)
C35 O1 Sm1 O5 120.2(5)
C35 O1 Sm1 O3 26.9(5)
C35 O1 Sm1 N3 163.6(5)
C35 O1 Sm1 N1 -110.4(5)
C35 O1 Sm1 N2 76.8(5)
C28 O5 Sm1 O2 -108.6(5)
C28 O5 Sm1 O6 29.7(5)
C28 O5 Sm1 O4 -25.2(5)
C28 O5 Sm1 O1 155.7(5)
C28 O5 Sm1 O3 -80.3(5)
C28 O5 Sm1 N3 113.2(5)
C28 O5 Sm1 N1 55.9(5)
C28 O5 Sm1 N2 -160.4(5)
C25 O3 Sm1 O2 -60.2(6)
C25 O3 Sm1 O6 81.3(6)
C25 O3 Sm1 O4 19.0(6)
C25 O3 Sm1 O1 -90.9(6)
C25 O3 Sm1 O5 143.1(6)
C25 O3 Sm1 N3 162.6(5)
C25 O3 Sm1 N1 13.8(7)
C25 O3 Sm1 N2 -140.5(6)
C1 N3 Sm1 O2 -168.5(4)
N5 N3 Sm1 O2 6.1(5)
C1 N3 Sm1 O6 32.4(5)
N5 N3 Sm1 O6 -153.0(5)
C1 N3 Sm1 O4 62.9(5)
N5 N3 Sm1 O4 -122.5(4)
C1 N3 Sm1 O1 173.9(5)
N5 N3 Sm1 O1 -11.5(4)
C1 N3 Sm1 O5 -38.2(5)
N5 N3 Sm1 O5 136.4(5)
C1 N3 Sm1 O3 -56.6(5)
N5 N3 Sm1 O3 118.0(4)
C1 N3 Sm1 N1 103.2(5)
N5 N3 Sm1 N1 -82.2(4)
C1 N3 Sm1 N2 -111.1(5)
N5 N3 Sm1 N2 63.5(4)
C14 N1 Sm1 O2 -95.4(6)
N4 N1 Sm1 O2 93.1(4)
C14 N1 Sm1 O6 122.6(6)
N4 N1 Sm1 O6 -48.8(4)
C14 N1 Sm1 O4 -164.5(6)
N4 N1 Sm1 O4 24.0(4)
C14 N1 Sm1 O1 -31.6(5)
N4 N1 Sm1 O1 156.9(5)
C14 N1 Sm1 O5 96.6(6)
N4 N1 Sm1 O5 -74.9(5)
C14 N1 Sm1 O3 -159.4(5)
N4 N1 Sm1 O3 29.1(5)
C14 N1 Sm1 N3 41.4(5)
N4 N1 Sm1 N3 -130.1(4)
C14 N1 Sm1 N2 -20.6(7)
N4 N1 Sm1 N2 167.9(4)
C15 N2 Sm1 O2 93.8(5)
N6 N2 Sm1 O2 -73.7(4)
C15 N2 Sm1 O6 -111.2(5)
N6 N2 Sm1 O6 81.3(5)
C15 N2 Sm1 O4 135.8(5)
N6 N2 Sm1 O4 -31.7(5)
C15 N2 Sm1 O1 22.1(5)
N6 N2 Sm1 O1 -145.4(4)
C15 N2 Sm1 O5 -125.4(6)
N6 N2 Sm1 O5 67.1(4)
C15 N2 Sm1 O3 164.9(6)
N6 N2 Sm1 O3 -2.6(4)
C15 N2 Sm1 N3 -49.9(5)
N6 N2 Sm1 N3 142.6(4)
C15 N2 Sm1 N1 11.4(6)
N6 N2 Sm1 N1 -156.0(4)
O3 C25 C26 F10 114.5(12)
C24 C25 C26 F10 -62.3(15)
O3 C25 C26 F11 -19.8(14)
C24 C25 C26 F11 163.4(10)
O3 C25 C26 F12 -132.9(10)
C24 C25 C26 F12 50.3(14)
F18 C27 F16 F17A 131.3(11)
F17 C27 F16 F17A 29.5(11)
C28 C27 F16 F17A -103.5(11)
F18 C27 F17A F16 -91.4(14)
F17 C27 F17A F16 -149.8(11)
C28 C27 F17A F16 109.8(8)
O4 C23 C22 F13 165.8(8)
C24 C23 C22 F13 -14.9(11)
O4 C23 C22 F14A 102.1(8)
C24 C23 C22 F14A -78.5(9)
O4 C23 C22 F15 36.7(10)
C24 C23 C22 F15 -143.9(9)
O4 C23 C22 F15A -136.4(8)
C24 C23 C22 F15A 43.0(11)
O4 C23 C22 F13A -17.2(10)
C24 C23 C22 F13A 162.1(9)
O4 C23 C22 F14 -79.5(8)
C24 C23 C22 F14 99.9(8)
